data_4031937
loop_
_publ_author_name
'Wrobel, Agnes Johanna'
'Lucchesi, Ralph'
'Wibbeling, Birgit'
'Daniliuc, Constantin-Gabriel'
'Fr\"ohlich, Roland'
'W\"urthwein, Ernst-Ulrich'

_publ_section_title
;
 1,3,5-Triazapentadienes by Nucleophilic Addition to 1,3- and
 1,4-Dinitriles-Sterically Constrained Examples by Incorporation into
 Cyclic Peripheries: Synthesis, Aggregation, and Photophysical Properties.
;
_journal_issue 7
_journal_name_full 'The Journal of organic chemistry'
_journal_page_first 2849
_journal_page_last 2863
_journal_paper_doi 10.1021/acs.joc.6b00126
_journal_volume 81
_journal_year 2016
_chemical_formula_sum 'C27 H29 N3'
_chemical_formula_weight 395.53
_chemical_name_systematic
; 
 ? 
;
_space_group_IT_number 2
_symmetry_cell_setting triclinic
_symmetry_space_group_name_Hall '-P 1'
_symmetry_space_group_name_H-M 'P -1'
_atom_sites_solution_hydrogens geom
_atom_sites_solution_primary direct
_atom_sites_solution_secondary difmap
_audit_creation_method SHELXL-97
_cell_angle_alpha 77.113(2)
_cell_angle_beta 81.781(2)
_cell_angle_gamma 65.015(5)
_cell_formula_units_Z 2
_cell_length_a 9.3920(5)
_cell_length_b 9.6342(5)
_cell_length_c 13.7713(8)
_cell_measurement_reflns_used 3402
_cell_measurement_temperature 223(2)
_cell_measurement_theta_max 70.08
_cell_measurement_theta_min 0.88
_cell_volume 1099.35(11)
_computing_cell_refinement 'Collect (Nonius B.V., 1998)'
_computing_data_collection 'Collect (Nonius B.V., 1998)'
_computing_data_reduction 'Denzo-SMN (Otwinowski & Minor, 1997)'
_computing_molecular_graphics 'XP (BrukerAXS, 2000)'
_computing_publication_material 'SHELXL-97 (Sheldrick, 1997)'
_computing_structure_refinement 'SHELXL-97 (Sheldrick, 1997)'
_computing_structure_solution 'SHELXS-97 (Sheldrick, 1990)'
_diffrn_ambient_temperature 223(2)
_diffrn_measured_fraction_theta_full 0.956
_diffrn_measured_fraction_theta_max 0.956
_diffrn_measurement_device_type 'Nonius KappaCCD APEXII'
_diffrn_measurement_method '\w and \f scans'
_diffrn_radiation_monochromator graphite
_diffrn_radiation_source 'fine-focus sealed tube'
_diffrn_radiation_type CuK\a
_diffrn_radiation_wavelength 1.54178
_diffrn_reflns_av_R_equivalents 0.041
_diffrn_reflns_av_sigmaI/netI 0.0283
_diffrn_reflns_limit_h_max 10
_diffrn_reflns_limit_h_min 0
_diffrn_reflns_limit_k_max 11
_diffrn_reflns_limit_k_min -9
_diffrn_reflns_limit_l_max 16
_diffrn_reflns_limit_l_min -16
_diffrn_reflns_number 13243
_diffrn_reflns_theta_full 67.70
_diffrn_reflns_theta_max 67.70
_diffrn_reflns_theta_min 5.15
_exptl_absorpt_coefficient_mu 0.539
_exptl_absorpt_correction_T_max 0.9381
_exptl_absorpt_correction_T_min 0.8131
_exptl_absorpt_correction_type multi-scan
_exptl_absorpt_process_details 'Denzo (Otwinowski, Borek, Majewski & Minor, 2003)'
_exptl_crystal_colour 'pale yellow'
_exptl_crystal_density_diffrn 1.195
_exptl_crystal_density_method 'not measured'
_exptl_crystal_description plate
_exptl_crystal_F_000 424
_exptl_crystal_size_max 0.40
_exptl_crystal_size_mid 0.15
_exptl_crystal_size_min 0.12
_refine_diff_density_max 0.278
_refine_diff_density_min -0.242
_refine_diff_density_rms 0.038
_refine_ls_extinction_method none
_refine_ls_goodness_of_fit_ref 1.017
_refine_ls_hydrogen_treatment mixed
_refine_ls_matrix_type full
_refine_ls_number_parameters 331
_refine_ls_number_reflns 3817
_refine_ls_number_restraints 103
_refine_ls_restrained_S_all 1.066
_refine_ls_R_factor_all 0.0610
_refine_ls_R_factor_gt 0.0533
_refine_ls_shift/su_max 0.000
_refine_ls_shift/su_mean 0.000
_refine_ls_structure_factor_coef Fsqd
_refine_ls_weighting_details 'calc w=1/[\s^2^(Fo^2^)+(0.0780P)^2^+0.3940P] where P=(Fo^2^+2Fc^2^)/3'
_refine_ls_weighting_scheme calc
_refine_ls_wR_factor_gt 0.1408
_refine_ls_wR_factor_ref 0.1492
_reflns_number_gt 3281
_reflns_number_total 3817
_reflns_threshold_expression >2sigma(I)
_cod_data_source_file jo6b00126_si_009.cif
_cod_data_source_block wue5045
_cod_original_cell_volume 1099.35(10)
_cod_original_sg_symbol_H-M P-1
_cod_database_code 4031937

loop_
_symmetry_equiv_pos_as_xyz
'x, y, z'
'-x, -y, -z'

loop_
_atom_site_label
_atom_site_type_symbol
_atom_site_fract_x
_atom_site_fract_y
_atom_site_fract_z
_atom_site_U_iso_or_equiv
_atom_site_adp_type
_atom_site_occupancy
_atom_site_symmetry_multiplicity
_atom_site_calc_flag
_atom_site_refinement_flags
_atom_site_disorder_assembly
_atom_site_disorder_group
C1 C 0.16836(19) 0.18321(19) 0.39173(12) 0.0367(4) Uani 1 1 d . . .
N1 N 0.31784(16) 0.08287(17) 0.42025(10) 0.0392(4) Uani 1 1 d . . .
C2 C 0.4219(2) 0.0060(2) 0.35575(12) 0.0391(4) Uani 1 1 d . . .
N2 N 0.56794(19) -0.0758(2) 0.38417(12) 0.0506(4) Uani 1 1 d D . .
H2A H 0.595(2) -0.078(2) 0.4440(14) 0.054(6) Uiso 1 1 d D . .
H2B H 0.644(2) -0.125(3) 0.3425(16) 0.065(7) Uiso 1 1 d D . .
N3 N 0.05464(17) 0.24764(18) 0.45307(10) 0.0422(4) Uani 1 1 d . . .
C3 C 0.3851(2) -0.0062(2) 0.25455(12) 0.0392(4) Uani 1 1 d . A .
C4 C 0.2379(2) 0.1336(2) 0.21810(12) 0.0387(4) Uani 1 1 d . . .
C5 C 0.1975(2) 0.1697(2) 0.11874(13) 0.0483(5) Uani 1 1 d . . .
H5 H 0.2638 0.1069 0.0733 0.058 Uiso 1 1 calc R . .
C6 C 0.0627(3) 0.2952(2) 0.08641(14) 0.0542(5) Uani 1 1 d . . .
H6 H 0.0388 0.3183 0.0191 0.065 Uiso 1 1 calc R . .
C7 C -0.0380(2) 0.3877(2) 0.15237(14) 0.0530(5) Uani 1 1 d . . .
H7 H -0.1296 0.4741 0.1301 0.064 Uiso 1 1 calc R . .
C8 C -0.0026(2) 0.3518(2) 0.25109(13) 0.0447(4) Uani 1 1 d . . .
H8 H -0.0716 0.4130 0.2964 0.054 Uiso 1 1 calc R . .
C9 C 0.1345(2) 0.22566(19) 0.28436(12) 0.0376(4) Uani 1 1 d . . .
C14 C 0.06806(19) 0.1990(2) 0.55709(12) 0.0391(4) Uani 1 1 d . . .
C15 C 0.0920(2) 0.0475(2) 0.60284(13) 0.0425(4) Uani 1 1 d . . .
H15 H 0.1103 -0.0271 0.5634 0.051 Uiso 1 1 calc R . .
C16 C 0.0893(2) 0.0050(2) 0.70571(13) 0.0450(4) Uani 1 1 d . . .
H16 H 0.1055 -0.0981 0.7350 0.054 Uiso 1 1 calc R . .
C17 C 0.0632(2) 0.1115(2) 0.76660(13) 0.0443(4) Uani 1 1 d . . .
C18 C 0.0395(2) 0.2620(2) 0.72052(13) 0.0477(5) Uani 1 1 d . . .
H18 H 0.0219 0.3361 0.7602 0.057 Uiso 1 1 calc R . .
C19 C 0.0408(2) 0.3069(2) 0.61739(13) 0.0460(4) Uani 1 1 d . . .
H19 H 0.0233 0.4104 0.5883 0.055 Uiso 1 1 calc R . .
C20 C 0.0558(3) 0.0654(3) 0.87855(14) 0.0594(6) Uani 1 1 d . . .
H20A H 0.1008 0.1198 0.9075 0.089 Uiso 1 1 calc R . .
H20B H 0.1148 -0.0461 0.8972 0.089 Uiso 1 1 calc R . .
H20C H -0.0530 0.0927 0.9030 0.089 Uiso 1 1 calc R . .
C10 C 0.3595(2) -0.1601(2) 0.26900(16) 0.0522(5) Uani 1 1 d D . .
H10A H 0.3326 -0.1939 0.3391 0.063 Uiso 0.721(9) 1 calc PR A 1
H10B H 0.2759 -0.1467 0.2280 0.063 Uiso 0.721(9) 1 calc PR A 1
H10C H 0.4031 -0.2286 0.3314 0.063 Uiso 0.279(9) 1 calc PR A 2
H10D H 0.2469 -0.1366 0.2718 0.063 Uiso 0.279(9) 1 calc PR A 2
C12 C 0.5776(4) -0.1890(3) 0.1511(2) 0.0872(8) Uani 1 1 d D . .
H12A H 0.5325 -0.1815 0.0892 0.105 Uiso 0.721(9) 1 calc PR A 1
H12B H 0.6925 -0.2392 0.1425 0.105 Uiso 0.721(9) 1 calc PR A 1
H12C H 0.6713 -0.2635 0.1865 0.105 Uiso 0.279(9) 1 calc PR A 2
H12D H 0.6021 -0.1859 0.0792 0.105 Uiso 0.279(9) 1 calc PR A 2
C11 C 0.5203(4) -0.2777(4) 0.2343(3) 0.0640(13) Uani 0.721(9) 1 d PDU A 1
H11A H 0.5932 -0.3219 0.2883 0.077 Uiso 0.721(9) 1 calc PR A 1
H11B H 0.5084 -0.3626 0.2132 0.077 Uiso 0.721(9) 1 calc PR A 1
C11A C 0.4396(15) -0.2358(14) 0.1843(9) 0.098(5) Uani 0.279(9) 1 d PDU A 2
H11C H 0.3683 -0.2010 0.1301 0.117 Uiso 0.279(9) 1 calc PR A 2
H11D H 0.4773 -0.3492 0.2040 0.117 Uiso 0.279(9) 1 calc PR A 2
C13 C 0.5271(2) -0.0303(3) 0.17581(14) 0.0526(5) Uani 1 1 d . A .
H13A H 0.4954 0.0497 0.1157 0.063 Uiso 1 1 calc R . .
H13B H 0.6139 -0.0230 0.2032 0.063 Uiso 1 1 calc R . .
C31 C -0.3691(4) 0.4721(4) 0.5005(3) 0.061(3) Uani 0.50 1 d PGU B -1
H31 H -0.2850 0.4885 0.5179 0.073 Uiso 0.50 1 calc PR B -1
C32 C -0.3405(4) 0.3614(4) 0.4422(3) 0.0751(14) Uani 0.50 1 d PGU B -1
H32 H -0.2370 0.3029 0.4202 0.090 Uiso 0.50 1 calc PR B -1
C33 C -0.4649(5) 0.3371(5) 0.4165(3) 0.155(7) Uani 0.50 1 d PGU B -1
H33 H -0.4455 0.2622 0.3771 0.186 Uiso 0.50 1 calc PR B -1
C34 C -0.6180(4) 0.4235(5) 0.4491(3) 0.0785(14) Uani 0.50 1 d PGU B -1
H34 H -0.7021 0.4071 0.4317 0.094 Uiso 0.50 1 calc PR B -1
C35 C -0.6466(4) 0.5343(5) 0.5073(3) 0.080(4) Uani 0.50 1 d PGU B -1
H35 H -0.7501 0.5927 0.5293 0.096 Uiso 0.50 1 calc PR B -1
C36 C -0.5222(5) 0.5586(4) 0.5330(3) 0.0677(12) Uani 0.50 1 d PGU B -1
C37 C -0.5465(7) 0.6735(6) 0.5889(4) 0.064(2) Uani 0.50 1 d PU B -1
H37A H -0.5967 0.7759 0.5486 0.096 Uiso 0.50 1 calc PR B -1
H37B H -0.4461 0.6613 0.6085 0.096 Uiso 0.50 1 calc PR B -1
H37C H -0.6134 0.6625 0.6481 0.096 Uiso 0.50 1 calc PR B -1
C41 C 0.3618(6) -0.3824(6) 0.9714(6) 0.127(4) Uani 0.50 1 d PGU C -1
H41 H 0.2530 -0.3233 0.9789 0.153 Uiso 0.50 1 calc PR C -1
C42 C 0.4451(10) -0.3509(6) 0.8836(5) 0.120(3) Uani 0.50 1 d PGU C -1
H42 H 0.3926 -0.2705 0.8318 0.144 Uiso 0.50 1 calc PR C -1
C43 C 0.6060(10) -0.4383(10) 0.8724(5) 0.139(5) Uani 0.50 1 d PGU C -1
H43 H 0.6623 -0.4170 0.8130 0.166 Uiso 0.50 1 calc PR C -1
C44 C 0.6836(6) -0.5572(9) 0.9490(6) 0.150(4) Uani 0.50 1 d PGU C -1
H44 H 0.7924 -0.6163 0.9414 0.181 Uiso 0.50 1 calc PR C -1
C45 C 0.6003(7) -0.5887(6) 1.0368(5) 0.108(3) Uani 0.50 1 d PGU C -1
H45 H 0.6528 -0.6691 1.0886 0.129 Uiso 0.50 1 calc PR C -1
C46 C 0.4394(7) -0.5013(7) 1.0480(4) 0.0910(17) Uani 0.50 1 d PGU C -1
C47 C 0.346(2) -0.525(2) 1.1368(13) 0.188(7) Uani 0.50 1 d PU C -1
H47A H 0.4113 -0.6131 1.1835 0.282 Uiso 0.50 1 calc PR C -1
H47B H 0.2604 -0.5443 1.1202 0.282 Uiso 0.50 1 calc PR C -1
H47C H 0.3042 -0.4322 1.1669 0.282 Uiso 0.50 1 calc PR C -1

loop_
_atom_site_aniso_label
_atom_site_aniso_U_11
_atom_site_aniso_U_22
_atom_site_aniso_U_33
_atom_site_aniso_U_23
_atom_site_aniso_U_13
_atom_site_aniso_U_12
C1 0.0389(9) 0.0386(9) 0.0333(8) -0.0069(7) -0.0031(7) -0.0159(7)
N1 0.0370(8) 0.0466(8) 0.0319(7) -0.0092(6) -0.0031(6) -0.0134(6)
C2 0.0392(9) 0.0438(9) 0.0340(8) -0.0084(7) -0.0006(7) -0.0163(8)
N2 0.0371(8) 0.0684(11) 0.0391(8) -0.0199(8) -0.0044(7) -0.0089(8)
N3 0.0398(8) 0.0480(8) 0.0331(7) -0.0084(6) -0.0020(6) -0.0118(7)
C3 0.0409(9) 0.0455(10) 0.0319(8) -0.0095(7) -0.0016(7) -0.0171(8)
C4 0.0447(9) 0.0417(9) 0.0327(8) -0.0063(7) -0.0035(7) -0.0203(8)
C5 0.0579(11) 0.0524(11) 0.0340(9) -0.0096(8) -0.0048(8) -0.0202(9)
C6 0.0692(13) 0.0546(11) 0.0344(9) -0.0033(8) -0.0153(9) -0.0192(10)
C7 0.0601(12) 0.0435(10) 0.0461(10) -0.0023(8) -0.0167(9) -0.0106(9)
C8 0.0496(10) 0.0405(9) 0.0408(9) -0.0072(7) -0.0063(8) -0.0143(8)
C9 0.0440(9) 0.0383(9) 0.0329(8) -0.0050(7) -0.0041(7) -0.0190(7)
C14 0.0325(8) 0.0469(10) 0.0338(8) -0.0092(7) -0.0012(6) -0.0114(7)
C15 0.0430(10) 0.0480(10) 0.0392(9) -0.0129(8) -0.0011(7) -0.0189(8)
C16 0.0495(10) 0.0476(10) 0.0403(9) -0.0049(8) -0.0015(8) -0.0237(8)
C17 0.0432(10) 0.0566(11) 0.0350(9) -0.0089(8) 0.0026(7) -0.0232(8)
C18 0.0557(11) 0.0502(11) 0.0384(9) -0.0160(8) 0.0027(8) -0.0202(9)
C19 0.0508(10) 0.0421(10) 0.0398(9) -0.0085(8) 0.0003(8) -0.0140(8)
C20 0.0721(14) 0.0746(14) 0.0365(10) -0.0090(9) 0.0045(9) -0.0372(12)
C10 0.0577(12) 0.0444(10) 0.0564(11) -0.0071(9) -0.0117(9) -0.0209(9)
C12 0.0838(18) 0.0876(19) 0.0866(19) -0.0482(16) 0.0221(15) -0.0236(15)
C11 0.072(2) 0.0458(17) 0.070(2) -0.0213(15) -0.0116(17) -0.0129(15)
C11A 0.135(9) 0.074(6) 0.089(7) -0.042(5) -0.034(6) -0.025(6)
C13 0.0462(11) 0.0688(13) 0.0378(9) -0.0125(9) 0.0020(8) -0.0184(9)
C31 0.037(3) 0.054(5) 0.081(5) 0.009(4) -0.004(3) -0.017(3)
C32 0.051(3) 0.064(3) 0.092(3) -0.002(3) 0.013(2) -0.017(2)
C33 0.161(11) 0.147(10) 0.146(10) 0.002(8) -0.005(8) -0.068(8)
C34 0.065(3) 0.080(3) 0.093(4) -0.007(3) -0.006(3) -0.034(3)
C35 0.065(5) 0.072(7) 0.076(6) 0.001(5) 0.007(4) -0.014(4)
C36 0.091(4) 0.049(2) 0.056(3) 0.0027(19) -0.006(2) -0.027(2)
C37 0.071(4) 0.047(3) 0.066(4) -0.009(3) 0.002(3) -0.020(3)
C41 0.114(6) 0.104(6) 0.155(8) -0.029(6) -0.026(6) -0.027(5)
C42 0.155(7) 0.082(4) 0.130(6) -0.025(4) -0.034(5) -0.044(4)
C43 0.184(9) 0.159(8) 0.148(8) -0.050(6) 0.007(7) -0.135(7)
C44 0.092(5) 0.166(8) 0.182(8) -0.037(7) -0.032(6) -0.031(5)
C45 0.087(4) 0.090(5) 0.128(6) -0.025(5) -0.051(5) -0.002(4)
C46 0.110(5) 0.086(4) 0.107(4) -0.025(3) 0.000(4) -0.067(4)
C47 0.199(9) 0.203(10) 0.202(11) -0.027(8) -0.008(8) -0.126(8)

loop_
_atom_type_symbol
_atom_type_description
_atom_type_scat_dispersion_real
_atom_type_scat_dispersion_imag
_atom_type_scat_source
C C 0.0181 0.0091 'International Tables Vol C Tables 4.2.6.8 and 6.1.1.4'
H H 0.0000 0.0000 'International Tables Vol C Tables 4.2.6.8 and 6.1.1.4'
N N 0.0311 0.0180 'International Tables Vol C Tables 4.2.6.8 and 6.1.1.4'

loop_
_geom_angle_atom_site_label_1
_geom_angle_atom_site_label_2
_geom_angle_atom_site_label_3
_geom_angle
N3 C1 N1 123.59(15)
N3 C1 C9 116.85(15)
N1 C1 C9 119.52(14)
C2 N1 C1 119.94(14)
N1 C2 N2 117.14(15)
N1 C2 C3 125.01(15)
N2 C2 C3 117.67(15)
C2 N2 H2A 121.7(14)
C2 N2 H2B 121.1(15)
H2A N2 H2B 117(2)
C1 N3 C14 121.03(14)
C4 C3 C2 109.90(14)
C4 C3 C13 112.27(14)
C2 C3 C13 113.04(14)
C4 C3 C10 110.51(14)
C2 C3 C10 107.14(14)
C13 C3 C10 103.70(15)
C9 C4 C5 117.99(16)
C9 C4 C3 120.48(14)
C5 C4 C3 121.46(16)
C6 C5 C4 121.23(17)
C6 C5 H5 119.4
C4 C5 H5 119.4
C5 C6 C7 120.39(17)
C5 C6 H6 119.8
C7 C6 H6 119.8
C8 C7 C6 119.32(17)
C8 C7 H7 120.3
C6 C7 H7 120.3
C7 C8 C9 120.69(17)
C7 C8 H8 119.7
C9 C8 H8 119.7
C4 C9 C8 120.34(15)
C4 C9 C1 119.19(15)
C8 C9 C1 120.40(15)
C15 C14 C19 118.28(16)
C15 C14 N3 121.28(16)
C19 C14 N3 120.10(16)
C16 C15 C14 120.81(17)
C16 C15 H15 119.6
C14 C15 H15 119.6
C15 C16 C17 121.38(17)
C15 C16 H16 119.3
C17 C16 H16 119.3
C18 C17 C16 117.45(16)
C18 C17 C20 121.55(17)
C16 C17 C20 120.97(18)
C17 C18 C19 121.96(17)
C17 C18 H18 119.0
C19 C18 H18 119.0
C18 C19 C14 120.12(17)
C18 C19 H19 119.9
C14 C19 H19 119.9
C17 C20 H20A 109.5
C17 C20 H20B 109.5
H20A C20 H20B 109.5
C17 C20 H20C 109.5
H20A C20 H20C 109.5
H20B C20 H20C 109.5
C11A C10 C11 38.4(5)
C11A C10 C3 107.5(5)
C11 C10 C3 103.35(19)
C11A C10 H10A 136.2
C11 C10 H10A 111.1
C3 C10 H10A 111.1
C11A C10 H10B 74.4
C11 C10 H10B 111.1
C3 C10 H10B 111.1
H10A C10 H10B 109.1
C11A C10 H10C 110.2
C11 C10 H10C 76.7
C3 C10 H10C 110.2
H10A C10 H10C 36.1
H10B C10 H10C 134.4
C11A C10 H10D 110.2
C11 C10 H10D 141.0
C3 C10 H10D 110.2
H10A C10 H10D 74.9
H10B C10 H10D 37.9
H10C C10 H10D 108.5
C11 C12 C13 106.4(2)
C11 C12 C11A 38.7(5)
C13 C12 C11A 106.2(4)
C11 C12 H12A 110.5
C13 C12 H12A 110.5
C11A C12 H12A 74.8
C11 C12 H12B 110.5
C13 C12 H12B 110.5
C11A C12 H12B 138.6
H12A C12 H12B 108.6
C11 C12 H12C 74.7
C13 C12 H12C 110.5
C11A C12 H12C 110.5
H12A C12 H12C 134.9
H12B C12 H12C 37.8
C11 C12 H12D 138.3
C13 C12 H12D 110.5
C11A C12 H12D 110.5
H12A C12 H12D 37.7
H12B C12 H12D 73.9
H12C C12 H12D 108.7
C12 C11 C10 105.4(2)
C12 C11 H11A 110.7
C10 C11 H11A 110.7
C12 C11 H11B 110.7
C10 C11 H11B 110.7
H11A C11 H11B 108.8
C10 C11A C12 106.1(6)
C10 C11A H11C 110.5
C12 C11A H11C 110.5
C10 C11A H11D 110.5
C12 C11A H11D 110.5
H11C C11A H11D 108.7
C12 C13 C3 107.30(19)
C12 C13 H13A 110.3
C3 C13 H13A 110.3
C12 C13 H13B 110.3
C3 C13 H13B 110.3
H13A C13 H13B 108.5
C32 C31 C36 120.0
C32 C31 H31 120.0
C36 C31 H31 120.0
C31 C32 C33 120.0
C31 C32 H32 120.0
C33 C32 H32 120.0
C34 C33 C32 120.0
C34 C33 H33 120.0
C32 C33 H33 120.0
C35 C34 C33 120.0
C35 C34 H34 120.0
C33 C34 H34 120.0
C34 C35 C36 120.0
C34 C35 H35 120.0
C36 C35 H35 120.0
C35 C36 C31 120.0
C35 C36 C37 121.8(4)
C31 C36 C37 118.1(4)
C42 C41 C46 120.0
C42 C41 H41 120.0
C46 C41 H41 120.0
C41 C42 C43 120.0
C41 C42 H42 120.0
C43 C42 H42 120.0
C44 C43 C42 120.0
C44 C43 H43 120.0
C42 C43 H43 120.0
C45 C44 C43 120.0
C45 C44 H44 120.0
C43 C44 H44 120.0
C44 C45 C46 120.0
C44 C45 H45 120.0
C46 C45 H45 120.0
C45 C46 C41 120.0
C45 C46 C47 123.3(9)
C41 C46 C47 116.7(9)

loop_
_geom_bond_atom_site_label_1
_geom_bond_atom_site_label_2
_geom_bond_distance
C1 N3 1.287(2)
C1 N1 1.379(2)
C1 C9 1.486(2)
N1 C2 1.314(2)
C2 N2 1.326(2)
C2 C3 1.524(2)
N2 H2A 0.888(19)
N2 H2B 0.887(19)
N3 C14 1.411(2)
C3 C4 1.517(2)
C3 C13 1.564(2)
C3 C10 1.566(3)
C4 C9 1.394(2)
C4 C5 1.401(2)
C5 C6 1.375(3)
C5 H5 0.9400
C6 C7 1.385(3)
C6 H6 0.9400
C7 C8 1.379(3)
C7 H7 0.9400
C8 C9 1.394(2)
C8 H8 0.9400
C14 C15 1.390(3)
C14 C19 1.391(3)
C15 C16 1.384(2)
C15 H15 0.9400
C16 C17 1.389(3)
C16 H16 0.9400
C17 C18 1.382(3)
C17 C20 1.506(2)
C18 C19 1.389(3)
C18 H18 0.9400
C19 H19 0.9400
C20 H20A 0.9700
C20 H20B 0.9700
C20 H20C 0.9700
C10 C11A 1.457(9)
C10 C11 1.543(4)
C10 H10A 0.9800
C10 H10B 0.9800
C10 H10C 0.9800
C10 H10D 0.9800
C12 C11 1.452(4)
C12 C13 1.501(3)
C12 C11A 1.525(11)
C12 H12A 0.9800
C12 H12B 0.9800
C12 H12C 0.9800
C12 H12D 0.9800
C11 H11A 0.9800
C11 H11B 0.9800
C11A H11C 0.9800
C11A H11D 0.9800
C13 H13A 0.9800
C13 H13B 0.9800
C31 C32 1.3900
C31 C36 1.3900
C31 H31 0.9400
C32 C33 1.3900
C32 H32 0.9400
C33 C34 1.3900
C33 H33 0.9400
C34 C35 1.3900
C34 H34 0.9400
C35 C36 1.3900
C35 H35 0.9400
C36 C37 1.410(6)
C37 H37A 0.9700
C37 H37B 0.9700
C37 H37C 0.9700
C41 C42 1.3900
C41 C46 1.3900
C41 H41 0.9400
C42 C43 1.3900
C42 H42 0.9400
C43 C44 1.3900
C43 H43 0.9400
C44 C45 1.3900
C44 H44 0.9400
C45 C46 1.3900
C45 H45 0.9400
C46 C47 1.432(16)
C47 H47A 0.9700
C47 H47B 0.9700
C47 H47C 0.9700

loop_
_geom_hbond_atom_site_label_D
_geom_hbond_atom_site_label_H
_geom_hbond_atom_site_label_A
_geom_hbond_distance_DH
_geom_hbond_distance_HA
_geom_hbond_distance_DA
_geom_hbond_angle_DHA
_geom_hbond_site_symmetry_A
N2 H2A N1 0.888(19) 2.131(19) 3.015(2) 173.8(19) 2_656

loop_
_geom_torsion_atom_site_label_1
_geom_torsion_atom_site_label_2
_geom_torsion_atom_site_label_3
_geom_torsion_atom_site_label_4
_geom_torsion
N3 C1 N1 C2 171.12(17)
C9 C1 N1 C2 -11.1(2)
C1 N1 C2 N2 173.09(16)
C1 N1 C2 C3 -11.9(3)
N1 C1 N3 C14 -11.1(3)
C9 C1 N3 C14 171.06(15)
N1 C2 C3 C4 25.8(2)
N2 C2 C3 C4 -159.23(16)
N1 C2 C3 C13 152.10(17)
N2 C2 C3 C13 -32.9(2)
N1 C2 C3 C10 -94.3(2)
N2 C2 C3 C10 80.67(19)
C2 C3 C4 C9 -17.7(2)
C13 C3 C4 C9 -144.39(17)
C10 C3 C4 C9 100.37(18)
C2 C3 C4 C5 165.51(16)
C13 C3 C4 C5 38.8(2)
C10 C3 C4 C5 -76.5(2)
C9 C4 C5 C6 2.1(3)
C3 C4 C5 C6 179.02(18)
C4 C5 C6 C7 -1.1(3)
C5 C6 C7 C8 -0.7(3)
C6 C7 C8 C9 1.3(3)
C5 C4 C9 C8 -1.5(3)
C3 C4 C9 C8 -178.43(15)
C5 C4 C9 C1 175.55(15)
C3 C4 C9 C1 -1.4(2)
C7 C8 C9 C4 -0.2(3)
C7 C8 C9 C1 -177.17(17)
N3 C1 C9 C4 -164.43(16)
N1 C1 C9 C4 17.6(2)
N3 C1 C9 C8 12.6(2)
N1 C1 C9 C8 -165.36(16)
C1 N3 C14 C15 -61.1(2)
C1 N3 C14 C19 125.70(19)
C19 C14 C15 C16 -0.2(3)
N3 C14 C15 C16 -173.50(15)
C14 C15 C16 C17 -0.2(3)
C15 C16 C17 C18 0.2(3)
C15 C16 C17 C20 178.18(17)
C16 C17 C18 C19 0.2(3)
C20 C17 C18 C19 -177.78(18)
C17 C18 C19 C14 -0.6(3)
C15 C14 C19 C18 0.6(3)
N3 C14 C19 C18 173.95(16)
C4 C3 C10 C11A 102.9(6)
C2 C3 C10 C11A -137.4(6)
C13 C3 C10 C11A -17.6(6)
C4 C3 C10 C11 142.6(2)
C2 C3 C10 C11 -97.7(2)
C13 C3 C10 C11 22.1(2)
C13 C12 C11 C10 36.4(4)
C11A C12 C11 C10 -59.2(6)
C11A C10 C11 C12 65.0(7)
C3 C10 C11 C12 -36.5(3)
C11 C10 C11A C12 -60.0(7)
C3 C10 C11A C12 29.5(10)
C11 C12 C11A C10 65.9(7)
C13 C12 C11A C10 -30.2(10)
C11 C12 C13 C3 -21.7(3)
C11A C12 C13 C3 18.7(6)
C4 C3 C13 C12 -120.6(2)
C2 C3 C13 C12 114.4(2)
C10 C3 C13 C12 -1.2(2)
C36 C31 C32 C33 0.0
C31 C32 C33 C34 0.0
C32 C33 C34 C35 0.0
C33 C34 C35 C36 0.0
C34 C35 C36 C31 0.0
C34 C35 C36 C37 177.7(5)
C32 C31 C36 C35 0.0
C32 C31 C36 C37 -177.8(5)
C46 C41 C42 C43 0.0
C41 C42 C43 C44 0.0
C42 C43 C44 C45 0.0
C43 C44 C45 C46 0.0
C44 C45 C46 C41 0.0
C44 C45 C46 C47 -178.7(12)
C42 C41 C46 C45 0.0
C42 C41 C46 C47 178.8(11)
